data_7020287
loop_
_publ_author_name
'Ishida, Takayuki'
'Watanabe, Ryo'
'Fujiwara, Kei'
'Okazawa, Atsushi'
'Kojima, Norimichi'
'Tanaka, Go'
'Yoshii, Shunsuke'
'Nojiri, Hiroyuki'

_publ_section_title
;
 Exchange coupling in TbCu and DyCu single-molecule magnets and related
 lanthanide and vanadium analogs.
;
_journal_issue 44
_journal_name_full 'Dalton transactions (Cambridge, England : 2003)'
_journal_page_first 13609
_journal_page_last 13619
_journal_paper_doi 10.1039/c2dt31169k
_journal_volume 41
_journal_year 2012
_chemical_formula_moiety 'C24 H30 Er N5 O15 V '
_chemical_formula_sum 'C24 H30 Er N5 O15 V'
_chemical_formula_weight 846.73
_space_group_IT_number 14
_symmetry_cell_setting monoclinic
_symmetry_Int_Tables_number 14
_symmetry_space_group_name_Hall '-P 2ybc'
_symmetry_space_group_name_H-M 'P 1 21/c 1'
_cell_angle_alpha 90.0000
_cell_angle_beta 105.452(4)
_cell_angle_gamma 90.0000
_cell_formula_units_Z 4
_cell_length_a 9.903(3)
_cell_length_b 17.515(4)
_cell_length_c 18.236(8)
_cell_measurement_reflns_used 412
_cell_measurement_temperature 90.
_cell_measurement_theta_max 27.5
_cell_measurement_theta_min 3.2
_cell_volume 3048.7(18)
_computing_cell_refinement CrystalClear
_computing_data_collection CrystalClear
_computing_data_reduction CrystalStructure
_computing_publication_material 'CrystalStructure 3.8'
_computing_structure_refinement CRYSTALS
_computing_structure_solution SIR92
_diffrn_ambient_temperature 90.
_diffrn_detector_area_resol_mean 14.63
_diffrn_measured_fraction_theta_full 0.998
_diffrn_measured_fraction_theta_max 0.998
_diffrn_measurement_device_type 'Rigaku Saturn'
_diffrn_measurement_method \w
_diffrn_radiation_type 'Mo K\a'
_diffrn_radiation_wavelength 0.71070
_diffrn_reflns_av_R_equivalents 0.050
_diffrn_reflns_limit_h_max 12
_diffrn_reflns_limit_h_min -12
_diffrn_reflns_limit_k_max 22
_diffrn_reflns_limit_k_min -22
_diffrn_reflns_limit_l_max 23
_diffrn_reflns_limit_l_min -23
_diffrn_reflns_number 51925
_diffrn_reflns_theta_full 27.48
_diffrn_reflns_theta_max 27.48
_exptl_absorpt_coefficient_mu 3.115
_exptl_absorpt_correction_T_max 0.536
_exptl_absorpt_correction_T_min 0.418
_exptl_absorpt_correction_type numerical
_exptl_absorpt_process_details
;
Higashi, T. (1999). Program for Absorption Correction.
Rigaku Corporation, Tokyo, Japan.
;
_exptl_crystal_colour green
_exptl_crystal_density_diffrn 1.845
_exptl_crystal_density_method 'not measured'
_exptl_crystal_description block
_exptl_crystal_F_000 1680.00
_exptl_crystal_size_max 0.20
_exptl_crystal_size_mid 0.20
_exptl_crystal_size_min 0.20
_refine_diff_density_max 0.93
_refine_diff_density_min -0.68
_refine_ls_extinction_method none
_refine_ls_goodness_of_fit_ref 0.951
_refine_ls_hydrogen_treatment mixed
_refine_ls_number_parameters 517
_refine_ls_number_reflns 6981
_refine_ls_R_factor_gt 0.0221
_refine_ls_shift/su_max 0.0000
_refine_ls_structure_factor_coef F
_refine_ls_weighting_details 'w = 1/[1.0000\s(Fo^2^)]'
_refine_ls_weighting_scheme calc
_refine_ls_wR_factor_ref 0.0292
_reflns_number_gt 6525
_reflns_number_total 6981
_reflns_threshold_expression F^2^>2.0\s(F^2^)
_cod_data_source_file c2dt31169k.txt
_cod_data_source_block '__ErVO'
_cod_original_cell_volume 3048.8(17)
_cod_original_formula_sum 'C24 H30 Er N5 O15 V '
_cod_database_code 7020287

loop_
_symmetry_equiv_pos_site_id
_symmetry_equiv_pos_as_xyz
1 +X,+Y,+Z
2 -X,1/2+Y,1/2-Z
3 -X,-Y,-Z
4 +X,1/2-Y,1/2+Z

loop_
_atom_site_label
_atom_site_type_symbol
_atom_site_fract_x
_atom_site_fract_y
_atom_site_fract_z
_atom_site_U_iso_or_equiv
_atom_site_adp_type
_atom_site_occupancy
_atom_site_symmetry_multiplicity
_atom_site_calc_flag
_atom_site_refinement_flags
Er(1) Er 0.926370(10) 0.573110(10) 0.203740(10) 0.01028(3) Uani 1.00 1 d .
V(1) V 0.83853(5) 0.46958(3) 0.34706(3) 0.00934(10) Uani 1.00 1 d .
O(1) O 0.87634(19) 0.57709(10) 0.32450(11) 0.0104(4) Uani 1.00 1 d .
O(2) O 0.81416(19) 0.46337(10) 0.23545(10) 0.0114(4) Uani 1.00 1 d .
O(3) O 0.9275(2) 0.70495(11) 0.26511(11) 0.0138(4) Uani 1.00 1 d .
O(4) O 0.78705(19) 0.49385(11) 0.09403(10) 0.0127(4) Uani 1.00 1 d .
O(5) O 1.1153(2) 0.65688(13) 0.18573(12) 0.0237(5) Uani 1.00 1 d .
O(6) O 1.0379(2) 0.57374(12) 0.09855(14) 0.0265(6) Uani 1.00 1 d .
O(7) O 1.2018(2) 0.65273(13) 0.08777(14) 0.0296(6) Uani 1.00 1 d .
O(8) O 1.1390(2) 0.54758(13) 0.30232(12) 0.0228(5) Uani 1.00 1 d .
O(9) O 1.0848(2) 0.46222(12) 0.21518(13) 0.0236(5) Uani 1.00 1 d .
O(10) O 1.2644(2) 0.44385(14) 0.31370(15) 0.0317(6) Uani 1.00 1 d .
O(11) O 0.7992(2) 0.66373(11) 0.10816(11) 0.0152(4) Uani 1.00 1 d .
O(12) O 0.68541(19) 0.61521(11) 0.18286(11) 0.0149(4) Uani 1.00 1 d .
O(13) O 0.5913(2) 0.70775(13) 0.10575(12) 0.0255(5) Uani 1.00 1 d .
O(14) O 0.6055(2) 0.51242(11) 0.30041(11) 0.0149(4) Uani 1.00 1 d .
O(15) O 0.9879(2) 0.43141(11) 0.38129(11) 0.0144(4) Uani 1.00 1 d .
N(1) N 0.8048(2) 0.50188(13) 0.45000(12) 0.0106(5) Uani 1.00 1 d .
N(2) N 0.7293(2) 0.36883(13) 0.34529(13) 0.0117(5) Uani 1.00 1 d .
N(3) N 1.1209(2) 0.62895(14) 0.12266(15) 0.0180(6) Uani 1.00 1 d .
N(4) N 1.1661(2) 0.48280(15) 0.27831(15) 0.0195(6) Uani 1.00 1 d .
N(5) N 0.6881(2) 0.66372(14) 0.13125(13) 0.0161(5) Uani 1.00 1 d .
C(1) C 0.8599(2) 0.64035(15) 0.36208(15) 0.0108(6) Uani 1.00 1 d .
C(2) C 0.8869(2) 0.71100(16) 0.33200(15) 0.0125(6) Uani 1.00 1 d .
C(3) C 0.8750(3) 0.77891(16) 0.36811(18) 0.0173(7) Uani 1.00 1 d .
C(4) C 0.8363(3) 0.77821(17) 0.43639(18) 0.0203(7) Uani 1.00 1 d .
C(5) C 0.8082(3) 0.71026(17) 0.46669(17) 0.0162(7) Uani 1.00 1 d .
C(6) C 0.8195(2) 0.64006(15) 0.43085(15) 0.0118(6) Uani 1.00 1 d .
C(7) C 0.7972(2) 0.57144(16) 0.47090(16) 0.0123(6) Uani 1.00 1 d .
C(8) C 0.9512(3) 0.77777(17) 0.23178(19) 0.0199(7) Uani 1.00 1 d .
C(9) C 0.8035(3) 0.44260(17) 0.50719(16) 0.0145(6) Uani 1.00 1 d .
C(10) C 0.7039(2) 0.37546(16) 0.47968(16) 0.0140(6) Uani 1.00 1 d .
C(11) C 0.7430(3) 0.32869(16) 0.41787(17) 0.0155(6) Uani 1.00 1 d .
C(12) C 0.7203(2) 0.42092(15) 0.18601(16) 0.0114(6) Uani 1.00 1 d .
C(13) C 0.7013(2) 0.43644(15) 0.10826(16) 0.0124(6) Uani 1.00 1 d .
C(14) C 0.6024(2) 0.39774(17) 0.05289(17) 0.0158(6) Uani 1.00 1 d .
C(15) C 0.5194(2) 0.34212(17) 0.07404(17) 0.0172(7) Uani 1.00 1 d .
C(16) C 0.5387(3) 0.32432(17) 0.14928(17) 0.0176(7) Uani 1.00 1 d .
C(17) C 0.6403(2) 0.36228(15) 0.20679(16) 0.0139(6) Uani 1.00 1 d .
C(18) C 0.6569(2) 0.33704(16) 0.28434(17) 0.0149(6) Uani 1.00 1 d .
C(19) C 0.7716(3) 0.50989(19) 0.01397(17) 0.0199(7) Uani 1.00 1 d .
C(20) C 0.7228(3) 0.32184(19) 0.54827(18) 0.0225(8) Uani 1.00 1 d .
C(21) C 0.5517(3) 0.40244(19) 0.45321(19) 0.0191(7) Uani 1.00 1 d .
C(22) C 0.5047(2) 0.54813(17) 0.26367(16) 0.0141(6) Uani 1.00 1 d .
C(23) C 0.4169(3) 0.5206(2) 0.18834(17) 0.0240(8) Uani 1.00 1 d .
C(24) C 0.4660(3) 0.62320(18) 0.29068(19) 0.0256(8) Uani 1.00 1 d .
H(1) H 0.891(2) 0.8218(17) 0.3491(16) 0.010(7) Uiso 1.00 1 d .
H(2) H 0.832(3) 0.8265(18) 0.4610(18) 0.021(8) Uiso 1.00 1 d .
H(3) H 0.784(3) 0.7067(18) 0.5110(18) 0.022(8) Uiso 1.00 1 d .
H(4) H 0.782(2) 0.5784(15) 0.5182(17) 0.010(7) Uiso 1.00 1 d .
H(5) H 0.865(3) 0.8093(16) 0.2235(16) 0.011(7) Uiso 1.00 1 d .
H(6) H 0.978(4) 0.765(2) 0.189(2) 0.046(12) Uiso 1.00 1 d .
H(7) H 1.039(3) 0.798(2) 0.272(2) 0.033(10) Uiso 1.00 1 d .
H(8) H 0.782(3) 0.4671(18) 0.5501(18) 0.019(8) Uiso 1.00 1 d .
H(9) H 0.891(3) 0.4235(15) 0.5224(17) 0.010(7) Uiso 1.00 1 d .
H(10) H 0.690(3) 0.2835(17) 0.4086(16) 0.010(7) Uiso 1.00 1 d .
H(11) H 0.839(3) 0.3123(18) 0.4339(18) 0.024(9) Uiso 1.00 1 d .
H(12) H 0.590(3) 0.4073(19) 0.005(2) 0.026(9) Uiso 1.00 1 d .
H(13) H 0.455(3) 0.3169(18) 0.0399(18) 0.022(8) Uiso 1.00 1 d .
H(14) H 0.487(3) 0.2858(17) 0.1614(17) 0.015(8) Uiso 1.00 1 d .
H(15) H 0.608(3) 0.2919(18) 0.2878(17) 0.017(8) Uiso 1.00 1 d .
H(16) H 0.834(3) 0.5471(19) 0.0134(17) 0.016(8) Uiso 1.00 1 d .
H(17) H 0.678(4) 0.528(2) -0.010(2) 0.043(11) Uiso 1.00 1 d .
H(18) H 0.786(3) 0.463(2) -0.013(2) 0.034(10) Uiso 1.00 1 d .
H(19) H 0.709(3) 0.347(2) 0.592(2) 0.040(11) Uiso 1.00 1 d .
H(20) H 0.661(3) 0.278(2) 0.535(2) 0.036(10) Uiso 1.00 1 d .
H(21) H 0.817(3) 0.301(2) 0.564(2) 0.031(10) Uiso 1.00 1 d .
H(22) H 0.524(3) 0.4297(19) 0.495(2) 0.033(10) Uiso 1.00 1 d .
H(23) H 0.496(3) 0.3624(19) 0.4390(18) 0.021(8) Uiso 1.00 1 d .
H(24) H 0.533(3) 0.436(2) 0.412(2) 0.033(10) Uiso 1.00 1 d .
H(25) H 0.4442 0.4791 0.1697 0.029 Uiso 1.00 1 c R
H(26) H 0.4199 0.5583 0.1483 0.029 Uiso 1.00 1 c R
H(27) H 0.3247 0.5225 0.1892 0.028 Uiso 1.00 1 c R
H(28) H 0.3760 0.6262 0.2877 0.030 Uiso 1.00 1 c R
H(29) H 0.4751 0.6623 0.2545 0.030 Uiso 1.00 1 c R
H(30) H 0.5225 0.6362 0.3406 0.030 Uiso 1.00 1 c R

loop_
_atom_site_aniso_label
_atom_site_aniso_U_11
_atom_site_aniso_U_22
_atom_site_aniso_U_33
_atom_site_aniso_U_12
_atom_site_aniso_U_13
_atom_site_aniso_U_23
Er(1) 0.01120(7) 0.01042(7) 0.00975(7) 0.00013(4) 0.00371(5) 0.00054(4)
V(1) 0.0097(2) 0.0095(2) 0.0083(2) -0.00064(16) 0.00144(17) 0.00032(17)
O(1) 0.0141(9) 0.0086(9) 0.0095(9) -0.0010(6) 0.0048(7) -0.0009(6)
O(2) 0.0124(8) 0.0112(9) 0.0102(9) -0.0021(7) 0.0022(7) -0.0009(7)
O(3) 0.0199(9) 0.0105(9) 0.0129(9) -0.0004(7) 0.0079(8) 0.0008(7)
O(4) 0.0144(9) 0.0148(9) 0.0086(9) -0.0026(7) 0.0026(7) -0.0006(7)
O(5) 0.0190(10) 0.0317(12) 0.0230(11) -0.0062(9) 0.0103(9) -0.0054(9)
O(6) 0.0308(13) 0.0236(12) 0.0332(13) -0.0085(9) 0.0226(11) -0.0079(9)
O(7) 0.0360(13) 0.0205(11) 0.0456(15) -0.0014(10) 0.0340(12) 0.0076(10)
O(8) 0.0192(10) 0.0295(12) 0.0170(11) 0.0051(9) 0.0002(8) -0.0006(9)
O(9) 0.0149(10) 0.0209(11) 0.0316(12) 0.0052(8) 0.0000(9) -0.0058(9)
O(10) 0.0146(10) 0.0355(13) 0.0422(15) 0.0092(10) 0.0027(10) 0.0174(11)
O(11) 0.0185(9) 0.0161(10) 0.0122(9) 0.0012(8) 0.0061(7) 0.0023(7)
O(12) 0.0150(9) 0.0184(10) 0.0116(9) 0.0016(7) 0.0038(7) 0.0044(8)
O(13) 0.0263(11) 0.0274(12) 0.0209(11) 0.0169(9) 0.0029(9) 0.0056(9)
O(14) 0.0128(9) 0.0165(10) 0.0154(10) 0.0027(7) 0.0035(7) 0.0060(7)
O(15) 0.0114(9) 0.0168(10) 0.0141(10) 0.0008(7) 0.0017(7) 0.0028(7)
N(1) 0.0093(10) 0.0139(11) 0.0080(10) -0.0019(8) 0.0012(8) 0.0009(8)
N(2) 0.0123(10) 0.0098(10) 0.0141(11) 0.0001(8) 0.0053(8) 0.0015(8)
N(3) 0.0199(12) 0.0121(11) 0.0251(13) 0.0057(9) 0.0112(10) 0.0063(10)
N(4) 0.0117(11) 0.0231(13) 0.0262(14) 0.0021(9) 0.0092(10) 0.0102(11)
N(5) 0.0199(12) 0.0153(12) 0.0121(11) 0.0015(9) 0.0028(9) -0.0010(9)
C(1) 0.0085(11) 0.0131(12) 0.0095(12) -0.0001(9) -0.0001(9) -0.0028(10)
C(2) 0.0113(12) 0.0143(13) 0.0118(13) 0.0003(10) 0.0028(10) -0.0002(10)
C(3) 0.0211(14) 0.0089(13) 0.0229(15) -0.0013(11) 0.0075(12) -0.0003(11)
C(4) 0.0278(16) 0.0137(14) 0.0222(16) 0.0032(12) 0.0115(13) -0.0041(11)
C(5) 0.0175(13) 0.0181(14) 0.0142(14) 0.0035(11) 0.0063(11) -0.0034(11)
C(6) 0.0088(11) 0.0139(13) 0.0114(12) 0.0015(9) 0.0005(9) -0.0008(10)
C(7) 0.0077(12) 0.0204(14) 0.0080(12) -0.0004(9) 0.0009(10) 0.0005(10)
C(8) 0.0317(17) 0.0125(14) 0.0191(15) -0.0030(12) 0.0128(13) 0.0019(11)
C(9) 0.0146(13) 0.0179(13) 0.0109(13) -0.0011(11) 0.0030(11) 0.0038(11)
C(10) 0.0153(13) 0.0150(13) 0.0122(13) -0.0032(10) 0.0044(10) 0.0038(10)
C(11) 0.0186(14) 0.0124(13) 0.0160(14) -0.0003(11) 0.0055(11) 0.0053(11)
C(12) 0.0114(12) 0.0123(12) 0.0104(13) 0.0029(9) 0.0027(10) -0.0023(9)
C(13) 0.0131(12) 0.0127(12) 0.0122(13) 0.0030(10) 0.0050(10) -0.0003(10)
C(14) 0.0166(13) 0.0187(14) 0.0112(13) 0.0034(11) 0.0020(11) -0.0030(11)
C(15) 0.0148(13) 0.0191(14) 0.0166(14) -0.0018(11) 0.0023(11) -0.0079(11)
C(16) 0.0170(13) 0.0162(14) 0.0189(15) -0.0042(11) 0.0037(11) -0.0043(11)
C(17) 0.0147(12) 0.0111(12) 0.0159(13) -0.0002(10) 0.0040(10) -0.0019(10)
C(18) 0.0161(13) 0.0117(13) 0.0187(14) -0.0039(10) 0.0075(11) 0.0009(11)
C(19) 0.0293(17) 0.0208(15) 0.0100(13) -0.0014(13) 0.0058(12) 0.0012(11)
C(20) 0.0310(17) 0.0212(16) 0.0167(15) -0.0033(13) 0.0085(13) 0.0059(12)
C(21) 0.0148(14) 0.0199(15) 0.0228(16) -0.0044(12) 0.0055(12) -0.0002(13)
C(22) 0.0118(12) 0.0185(14) 0.0134(13) -0.0008(10) 0.0057(10) 0.0036(11)
C(23) 0.0160(14) 0.0361(19) 0.0187(15) 0.0041(12) 0.0022(12) -0.0086(13)
C(24) 0.0200(15) 0.0253(16) 0.0293(18) 0.0071(12) 0.0029(13) -0.0053(14)

loop_
_atom_type_symbol
_atom_type_description
_atom_type_scat_dispersion_real
_atom_type_scat_dispersion_imag
_atom_type_scat_source
C C 0.003 0.002
;
International Tables for Crystallography
(1992, Vol. C, Tables 4.2.6.8 and 6.1.1.4)
;
H H 0.000 0.000
;
International Tables for Crystallography
(1992, Vol. C, Table 6.1.1.4)
;
Er Er -0.259 4.958
;
International Tables for Crystallography
(1992, Vol. C, Tables 4.2.6.8 and 6.1.1.4)
;
N N 0.006 0.003
;
International Tables for Crystallography
(1992, Vol. C, Tables 4.2.6.8 and 6.1.1.4)
;
O O 0.011 0.006
;
International Tables for Crystallography
(1992, Vol. C, Tables 4.2.6.8 and 6.1.1.4)
;
V V 0.300 0.529
;
International Tables for Crystallography
(1992, Vol. C, Tables 4.2.6.8 and 6.1.1.4)
;

loop_
_geom_angle_atom_site_label_1
_geom_angle_atom_site_label_2
_geom_angle_atom_site_label_3
_geom_angle
_geom_angle_publ_flag
O(1) Er(1) O(2) 64.63(6) yes
O(1) Er(1) O(3) 63.15(6) yes
O(1) Er(1) O(4) 122.99(6) yes
O(1) Er(1) O(5) 117.21(6) yes
O(1) Er(1) O(6) 165.74(6) yes
O(1) Er(1) O(8) 70.90(7) yes
O(1) Er(1) O(9) 103.22(7) yes
O(1) Er(1) O(11) 116.45(6) yes
O(1) Er(1) O(12) 72.46(6) yes
O(2) Er(1) O(3) 124.89(6) yes
O(2) Er(1) O(4) 63.50(6) yes
O(2) Er(1) O(5) 159.57(6) yes
O(2) Er(1) O(6) 122.18(6) yes
O(2) Er(1) O(8) 92.33(6) yes
O(2) Er(1) O(9) 70.74(6) yes
O(2) Er(1) O(11) 121.01(6) yes
O(2) Er(1) O(12) 77.25(6) yes
O(3) Er(1) O(4) 141.21(5) yes
O(3) Er(1) O(5) 66.89(7) yes
O(3) Er(1) O(6) 112.73(6) yes
O(3) Er(1) O(8) 86.59(6) yes
O(3) Er(1) O(9) 137.92(6) yes
O(3) Er(1) O(11) 70.61(6) yes
O(3) Er(1) O(12) 71.63(6) yes
O(4) Er(1) O(5) 119.71(6) yes
O(4) Er(1) O(6) 69.37(6) yes
O(4) Er(1) O(8) 132.20(6) yes
O(4) Er(1) O(9) 80.52(6) yes
O(4) Er(1) O(11) 73.90(6) yes
O(4) Er(1) O(12) 74.68(6) yes
O(5) Er(1) O(6) 51.58(7) yes
O(5) Er(1) O(8) 70.61(7) yes
O(5) Er(1) O(9) 89.52(7) yes
O(5) Er(1) O(11) 77.51(6) yes
O(5) Er(1) O(12) 123.14(6) yes
O(6) Er(1) O(8) 95.62(7) yes
O(6) Er(1) O(9) 70.23(7) yes
O(6) Er(1) O(11) 72.15(7) yes
O(6) Er(1) O(12) 120.25(6) yes
O(8) Er(1) O(9) 51.99(7) yes
O(8) Er(1) O(11) 146.24(7) yes
O(8) Er(1) O(12) 142.86(7) yes
O(9) Er(1) O(11) 139.97(7) yes
O(9) Er(1) O(12) 145.83(6) yes
O(11) Er(1) O(12) 52.63(7) yes
O(1) V(1) O(2) 79.50(7) yes
O(1) V(1) O(14) 81.02(7) yes
O(1) V(1) O(15) 105.84(9) yes
O(1) V(1) N(1) 90.78(9) yes
O(1) V(1) N(2) 159.14(7) yes
O(2) V(1) O(14) 78.93(7) yes
O(2) V(1) O(15) 103.02(9) yes
O(2) V(1) N(1) 159.74(8) yes
O(2) V(1) N(2) 90.98(8) yes
O(14) V(1) O(15) 173.07(9) yes
O(14) V(1) N(1) 82.04(7) yes
O(14) V(1) N(2) 78.94(7) yes
O(15) V(1) N(1) 96.70(9) yes
O(15) V(1) N(2) 94.32(9) yes
N(1) V(1) N(2) 92.14(9) yes
Er(1) O(1) V(1) 105.13(8) yes
Er(1) O(1) C(1) 125.61(16) yes
V(1) O(1) C(1) 128.71(18) yes
Er(1) O(2) V(1) 105.59(7) yes
Er(1) O(2) C(12) 125.07(16) yes
V(1) O(2) C(12) 126.49(18) yes
Er(1) O(3) C(2) 118.96(16) yes
Er(1) O(3) C(8) 126.00(18) yes
C(2) O(3) C(8) 114.6(2) yes
Er(1) O(4) C(13) 118.96(15) yes
Er(1) O(4) C(19) 125.38(16) yes
C(13) O(4) C(19) 115.0(2) yes
Er(1) O(5) N(3) 96.31(16) yes
Er(1) O(6) N(3) 96.75(19) yes
Er(1) O(8) N(4) 97.52(14) yes
Er(1) O(9) N(4) 95.06(16) yes
Er(1) O(11) N(5) 95.17(14) yes
Er(1) O(12) N(5) 96.04(15) yes
V(1) O(14) C(22) 160.4(2) yes
V(1) N(1) C(7) 124.3(2) yes
V(1) N(1) C(9) 118.86(17) yes
C(7) N(1) C(9) 116.5(2) yes
V(1) N(2) C(11) 118.11(16) yes
V(1) N(2) C(18) 123.8(2) yes
C(11) N(2) C(18) 118.0(2) yes
O(5) N(3) O(6) 115.3(2) yes
O(5) N(3) O(7) 122.4(2) yes
O(6) N(3) O(7) 122.2(2) yes
O(8) N(4) O(9) 115.2(2) yes
O(8) N(4) O(10) 121.9(2) yes
O(9) N(4) O(10) 122.9(2) yes
O(11) N(5) O(12) 115.6(2) yes
O(11) N(5) O(13) 122.1(2) yes
O(12) N(5) O(13) 122.3(2) yes
O(1) C(1) C(2) 117.9(2) yes
O(1) C(1) C(6) 123.7(2) yes
C(2) C(1) C(6) 118.5(2) yes
O(3) C(2) C(1) 113.9(2) yes
O(3) C(2) C(3) 124.6(2) yes
C(1) C(2) C(3) 121.5(2) yes
C(2) C(3) C(4) 119.8(2) yes
C(3) C(4) C(5) 120.0(2) yes
C(4) C(5) C(6) 121.3(3) yes
C(1) C(6) C(5) 118.9(2) yes
C(1) C(6) C(7) 124.4(2) yes
C(5) C(6) C(7) 116.5(2) yes
N(1) C(7) C(6) 127.3(2) yes
N(1) C(9) C(10) 115.8(2) yes
C(9) C(10) C(11) 112.7(2) yes
C(9) C(10) C(20) 106.0(2) yes
C(9) C(10) C(21) 111.1(2) yes
C(11) C(10) C(20) 105.9(2) yes
C(11) C(10) C(21) 110.8(2) yes
C(20) C(10) C(21) 110.0(2) yes
N(2) C(11) C(10) 115.3(2) yes
O(2) C(12) C(13) 117.1(2) yes
O(2) C(12) C(17) 124.3(2) yes
C(13) C(12) C(17) 118.6(2) yes
O(4) C(13) C(12) 113.9(2) yes
O(4) C(13) C(14) 124.7(2) yes
C(12) C(13) C(14) 121.4(2) yes
C(13) C(14) C(15) 119.7(2) yes
C(14) C(15) C(16) 120.1(2) yes
C(15) C(16) C(17) 121.2(2) yes
C(12) C(17) C(16) 119.0(2) yes
C(12) C(17) C(18) 124.0(2) yes
C(16) C(17) C(18) 117.0(2) yes
N(2) C(18) C(17) 127.4(2) yes
O(14) C(22) C(23) 122.1(2) yes
O(14) C(22) C(24) 121.2(2) yes
C(23) C(22) C(24) 116.7(2) yes
C(2) C(3) H(1) 121(2) no
C(4) C(3) H(1) 120(2) no
C(3) C(4) H(2) 118(2) no
C(5) C(4) H(2) 122(2) no
C(4) C(5) H(3) 123(2) no
C(6) C(5) H(3) 115(2) no
N(1) C(7) H(4) 116.1(17) no
C(6) C(7) H(4) 116.4(17) no
O(3) C(8) H(5) 108.9(18) no
O(3) C(8) H(6) 105(2) no
O(3) C(8) H(7) 101(2) no
H(5) C(8) H(6) 116(2) no
H(5) C(8) H(7) 116(2) no
H(6) C(8) H(7) 108(3) no
N(1) C(9) H(8) 107.9(18) no
N(1) C(9) H(9) 107(2) no
C(10) C(9) H(8) 110.1(19) no
C(10) C(9) H(9) 107.3(17) no
H(8) C(9) H(9) 108(2) no
N(2) C(11) H(10) 109.1(17) no
N(2) C(11) H(11) 105(2) no
C(10) C(11) H(10) 110(2) no
C(10) C(11) H(11) 111(2) no
H(10) C(11) H(11) 105(2) no
C(13) C(14) H(12) 122(2) no
C(15) C(14) H(12) 119(2) no
C(14) C(15) H(13) 122(2) no
C(16) C(15) H(13) 118(2) no
C(15) C(16) H(14) 118.4(18) no
C(17) C(16) H(14) 120.4(18) no
N(2) C(18) H(15) 119.3(18) no
C(17) C(18) H(15) 113.3(18) no
O(4) C(19) H(16) 105(2) no
O(4) C(19) H(17) 110(2) no
O(4) C(19) H(18) 110(2) no
H(16) C(19) H(17) 110(3) no
H(16) C(19) H(18) 114(3) no
H(17) C(19) H(18) 107(2) no
C(10) C(20) H(19) 113(2) no
C(10) C(20) H(20) 111(2) no
C(10) C(20) H(21) 112(2) no
H(19) C(20) H(20) 110(3) no
H(19) C(20) H(21) 105(2) no
H(20) C(20) H(21) 105(3) no
C(10) C(21) H(22) 110.7(19) no
C(10) C(21) H(23) 110(2) no
C(10) C(21) H(24) 115(2) no
H(22) C(21) H(23) 109(3) no
H(22) C(21) H(24) 106(3) no
H(23) C(21) H(24) 107(2) no
C(22) C(23) H(25) 117.4 no
C(22) C(23) H(26) 109.8 no
C(22) C(23) H(27) 108.1 no
H(25) C(23) H(26) 101.1 no
H(25) C(23) H(27) 116.6 no
H(26) C(23) H(27) 102.3 no
C(22) C(24) H(28) 112.2 no
C(22) C(24) H(29) 108.6 no
C(22) C(24) H(30) 112.8 no
H(28) C(24) H(29) 101.1 no
H(28) C(24) H(30) 111.7 no
H(29) C(24) H(30) 109.9 no

loop_
_geom_bond_atom_site_label_1
_geom_bond_atom_site_label_2
_geom_bond_distance
_geom_bond_publ_flag
Er(1) O(1) 2.384(2) yes
Er(1) O(2) 2.3677(18) yes
Er(1) O(3) 2.5649(19) yes
Er(1) O(4) 2.5224(17) yes
Er(1) O(5) 2.467(2) yes
Er(1) O(6) 2.455(2) yes
Er(1) O(8) 2.4183(18) yes
Er(1) O(9) 2.471(2) yes
Er(1) O(11) 2.4441(18) yes
Er(1) O(12) 2.4287(18) yes
V(1) O(1) 1.9843(18) yes
V(1) O(2) 1.9877(19) yes
V(1) O(14) 2.3594(19) yes
V(1) O(15) 1.5914(19) yes
V(1) N(1) 2.071(2) yes
V(1) N(2) 2.066(2) yes
O(1) C(1) 1.336(3) yes
O(2) C(12) 1.335(2) yes
O(3) C(2) 1.386(3) yes
O(3) C(8) 1.459(3) yes
O(4) C(13) 1.385(3) yes
O(4) C(19) 1.454(3) yes
O(5) N(3) 1.265(3) yes
O(6) N(3) 1.270(3) yes
O(7) N(3) 1.221(3) yes
O(8) N(4) 1.270(3) yes
O(9) N(4) 1.268(3) yes
O(10) N(4) 1.223(3) yes
O(11) N(5) 1.279(3) yes
O(12) N(5) 1.273(3) yes
O(13) N(5) 1.222(3) yes
O(14) C(22) 1.216(3) yes
N(1) C(7) 1.285(3) yes
N(1) C(9) 1.474(3) yes
N(2) C(11) 1.473(3) yes
N(2) C(18) 1.279(3) yes
C(1) C(2) 1.408(3) yes
C(1) C(6) 1.414(4) yes
C(2) C(3) 1.380(4) yes
C(3) C(4) 1.397(5) yes
C(4) C(5) 1.372(4) yes
C(5) C(6) 1.411(4) yes
C(6) C(7) 1.454(3) yes
C(9) C(10) 1.531(3) yes
C(10) C(11) 1.525(4) yes
C(10) C(20) 1.535(4) yes
C(10) C(21) 1.530(3) yes
C(12) C(13) 1.406(4) yes
C(12) C(17) 1.409(4) yes
C(13) C(14) 1.382(3) yes
C(14) C(15) 1.394(4) yes
C(15) C(16) 1.370(4) yes
C(16) C(17) 1.412(3) yes
C(17) C(18) 1.449(4) yes
C(22) C(23) 1.496(3) yes
C(22) C(24) 1.490(4) yes
C(3) H(1) 0.86(3) no
C(4) H(2) 0.96(3) no
C(5) H(3) 0.90(3) no
C(7) H(4) 0.92(3) no
C(8) H(5) 0.99(2) no
C(8) H(6) 0.92(4) no
C(8) H(7) 1.03(3) no
C(9) H(8) 0.97(3) no
C(9) H(9) 0.90(2) no
C(11) H(10) 0.94(2) no
C(11) H(11) 0.96(3) no
C(14) H(12) 0.86(3) no
C(15) H(13) 0.88(2) no
C(16) H(14) 0.91(3) no
C(18) H(15) 0.94(3) no
C(19) H(16) 0.90(3) no
C(19) H(17) 0.96(3) no
C(19) H(18) 0.98(3) no
C(20) H(19) 0.96(4) no
C(20) H(20) 0.97(3) no
C(20) H(21) 0.97(3) no
C(21) H(22) 1.00(4) no
C(21) H(23) 0.89(3) no
C(21) H(24) 0.93(3) no
C(23) H(25) 0.876 no
C(23) H(26) 0.991 no
C(23) H(27) 0.919 no
C(24) H(28) 0.880 no
C(24) H(29) 0.972 no
C(24) H(30) 0.959 no

loop_
_geom_contact_atom_site_label_1
_geom_contact_atom_site_label_2
_geom_contact_distance
_geom_contact_site_symmetry_2
O(5) C(24) 3.540(3) 1_655
O(6) C(19) 3.461(4) 3_765
O(7) C(11) 3.137(3) 2_755
O(7) C(19) 3.448(4) 3_765
O(7) C(23) 3.343(3) 1_655
O(8) C(9) 3.372(3) 3_766
O(8) C(20) 3.541(3) 3_766
O(8) C(24) 3.557(4) 1_655
O(9) C(8) 3.418(3) 2_745
O(9) C(23) 3.600(3) 1_655
O(10) C(8) 3.573(3) 2_745
O(10) C(21) 3.352(3) 1_655
O(10) C(22) 3.315(4) 1_655
O(10) C(23) 3.340(4) 1_655
O(11) C(4) 3.405(4) 4_564
O(11) C(5) 3.414(3) 4_564
O(13) C(14) 3.536(3) 3_665
O(13) C(15) 3.286(3) 3_665
O(15) N(1) 3.418(2) 3_766
O(15) C(7) 2.956(3) 3_766
O(15) C(8) 3.538(3) 2_745
O(15) C(9) 3.322(3) 3_766
N(1) O(15) 3.418(2) 3_766
N(3) C(23) 3.429(3) 1_655
N(4) C(23) 3.387(4) 1_655
C(4) O(11) 3.405(4) 4_565
C(5) O(11) 3.414(3) 4_565
C(7) O(15) 2.956(3) 3_766
C(8) O(9) 3.418(3) 2_755
C(8) O(10) 3.573(3) 2_755
C(8) O(15) 3.538(3) 2_755
C(9) O(8) 3.372(3) 3_766
C(9) O(15) 3.322(3) 3_766
C(11) O(7) 3.137(3) 2_745
C(14) O(13) 3.536(3) 3_665
C(15) O(13) 3.286(3) 3_665
C(19) O(6) 3.461(4) 3_765
C(19) O(7) 3.448(4) 3_765
C(20) O(8) 3.541(3) 3_766
C(21) O(10) 3.352(3) 1_455
C(22) O(10) 3.315(4) 1_455
C(23) O(7) 3.343(3) 1_455
C(23) O(9) 3.600(3) 1_455
C(23) O(10) 3.340(4) 1_455
C(23) N(3) 3.429(3) 1_455
C(23) N(4) 3.387(4) 1_455
C(24) O(5) 3.540(3) 1_455
C(24) O(8) 3.557(4) 1_455
V(1) H(9) 3.60(2) 3_766
O(1) H(9) 3.11(2) 3_766
O(2) H(7) 3.27(3) 2_745
O(3) H(21) 3.45(3) 3_766
O(5) H(11) 3.59(3) 2_755
O(5) H(15) 3.55(3) 2_755
O(5) H(27) 3.126 1_655
O(5) H(28) 2.803 1_655
O(5) H(29) 3.450 1_655
O(6) H(2) 3.28(2) 4_564
O(6) H(16) 3.41(3) 3_765
O(6) H(18) 2.72(4) 3_765
O(6) H(27) 3.017 1_655
O(7) H(10) 2.52(3) 2_755
O(7) H(11) 2.84(3) 2_755
O(7) H(12) 3.18(3) 3_765
O(7) H(15) 3.52(2) 2_755
O(7) H(18) 2.47(3) 3_765
O(7) H(26) 2.712 1_655
O(7) H(27) 2.984 1_655
O(7) H(29) 3.495 1_655
O(8) H(8) 2.61(3) 3_766
O(8) H(9) 3.33(3) 3_766
O(8) H(19) 2.80(3) 3_766
O(8) H(21) 3.55(3) 3_766
O(8) H(27) 3.138 1_655
O(8) H(28) 2.795 1_655
O(9) H(1) 2.76(3) 2_745
O(9) H(5) 2.89(2) 2_745
O(9) H(7) 3.17(3) 2_745
O(9) H(27) 2.753 1_655
O(10) H(4) 3.24(3) 3_766
O(10) H(5) 2.68(2) 2_745
O(10) H(8) 3.07(3) 3_766
O(10) H(23) 3.12(2) 1_655
O(10) H(24) 2.79(3) 1_655
O(10) H(25) 3.598 1_655
O(10) H(27) 2.852 1_655
O(10) H(28) 3.453 1_655
O(11) H(2) 2.79(3) 4_564
O(11) H(3) 2.86(3) 4_564
O(11) H(13) 3.18(2) 3_665
O(13) H(3) 3.26(3) 4_564
O(13) H(10) 3.03(3) 2_655
O(13) H(12) 3.07(3) 3_665
O(13) H(13) 2.61(3) 3_665
O(13) H(15) 3.45(3) 2_655
O(13) H(20) 3.31(3) 2_655
O(13) H(23) 2.89(3) 2_655
O(15) H(3) 3.53(3) 3_766
O(15) H(4) 2.52(2) 3_766
O(15) H(5) 3.44(3) 2_745
O(15) H(6) 3.24(4) 2_745
O(15) H(7) 3.60(3) 2_745
O(15) H(8) 2.90(2) 3_766
O(15) H(9) 3.14(2) 3_766
N(1) H(9) 3.20(3) 3_766
N(3) H(10) 3.42(3) 2_755
N(3) H(11) 3.43(3) 2_755
N(3) H(18) 2.91(4) 3_765
N(3) H(26) 3.128 1_655
N(3) H(27) 2.777 1_655
N(3) H(28) 3.375 1_655
N(4) H(5) 3.05(2) 2_745
N(4) H(8) 3.16(3) 3_766
N(4) H(27) 2.637 1_655
N(4) H(28) 3.235 1_655
N(5) H(3) 3.46(3) 4_564
N(5) H(12) 3.41(3) 3_665
N(5) H(13) 3.08(3) 3_665
C(1) H(9) 3.00(2) 3_766
C(1) H(21) 3.29(3) 3_766
C(2) H(21) 3.04(3) 3_766
C(3) H(14) 3.48(3) 2_655
C(3) H(21) 3.28(3) 3_766
C(4) H(13) 3.10(3) 2_655
C(4) H(14) 3.23(2) 2_655
C(4) H(16) 3.37(3) 4_565
C(5) H(11) 3.50(3) 3_766
C(5) H(13) 3.18(3) 2_655
C(5) H(14) 3.48(2) 2_655
C(6) H(9) 2.98(2) 3_766
C(7) H(9) 3.06(3) 3_766
C(7) H(22) 3.40(4) 3_666
C(12) H(7) 3.16(3) 2_745
C(14) H(17) 2.98(3) 3_665
C(14) H(20) 3.17(3) 4_554
C(15) H(2) 3.37(3) 2_645
C(15) H(17) 3.03(3) 3_665
C(15) H(20) 2.72(3) 4_554
C(16) H(20) 3.21(4) 4_554
C(16) H(29) 3.358 2_645
C(16) H(30) 3.364 2_645
C(17) H(7) 3.30(3) 2_745
C(18) H(7) 3.50(4) 2_745
C(18) H(29) 3.329 2_645
C(19) H(2) 3.13(3) 4_564
C(19) H(25) 3.465 3_665
C(19) H(26) 3.284 3_665
C(20) H(13) 3.57(3) 4_555
C(20) H(28) 3.507 3_666
C(21) H(4) 3.50(3) 3_666
C(21) H(22) 3.24(3) 3_666
C(23) H(17) 3.25(3) 3_665
C(23) H(18) 3.31(3) 3_665
C(24) H(14) 2.98(3) 2_655
C(24) H(15) 3.28(3) 2_655
C(24) H(19) 3.13(4) 3_666
H(1) O(9) 2.76(3) 2_755
H(2) O(6) 3.28(2) 4_565
H(2) O(11) 2.79(3) 4_565
H(2) C(15) 3.37(3) 2_655
H(2) C(19) 3.13(3) 4_565
H(2) H(13) 2.84(4) 2_655
H(2) H(14) 3.42(3) 2_655
H(2) H(16) 2.41(4) 4_565
H(2) H(17) 3.09(5) 4_565
H(3) O(11) 2.86(3) 4_565
H(3) O(13) 3.26(3) 4_565
H(3) O(15) 3.53(3) 3_766
H(3) N(5) 3.46(3) 4_565
H(3) H(6) 3.34(4) 4_565
H(3) H(13) 3.00(4) 2_655
H(3) H(23) 3.36(5) 3_666
H(4) O(10) 3.24(3) 3_766
H(4) O(15) 2.52(2) 3_766
H(4) C(21) 3.50(3) 3_666
H(4) H(9) 3.51(4) 3_766
H(4) H(22) 2.98(4) 3_666
H(4) H(23) 3.22(4) 3_666
H(5) O(9) 2.89(2) 2_755
H(5) O(10) 2.68(2) 2_755
H(5) O(15) 3.44(3) 2_755
H(5) N(4) 3.05(2) 2_755
H(6) O(15) 3.24(4) 2_755
H(6) H(3) 3.34(4) 4_564
H(6) H(11) 3.34(5) 2_755
H(7) O(2) 3.27(3) 2_755
H(7) O(9) 3.17(3) 2_755
H(7) O(15) 3.60(3) 2_755
H(7) C(12) 3.16(3) 2_755
H(7) C(17) 3.30(3) 2_755
H(7) C(18) 3.50(4) 2_755
H(7) H(21) 3.42(4) 3_766
H(8) O(8) 2.61(3) 3_766
H(8) O(10) 3.07(3) 3_766
H(8) O(15) 2.90(2) 3_766
H(8) N(4) 3.16(3) 3_766
H(8) H(22) 3.44(4) 3_666
H(9) V(1) 3.60(2) 3_766
H(9) O(1) 3.11(2) 3_766
H(9) O(8) 3.33(3) 3_766
H(9) O(15) 3.14(2) 3_766
H(9) N(1) 3.20(3) 3_766
H(9) C(1) 3.00(2) 3_766
H(9) C(6) 2.98(2) 3_766
H(9) C(7) 3.06(3) 3_766
H(9) H(4) 3.51(4) 3_766
H(10) O(7) 2.52(3) 2_745
H(10) O(13) 3.03(3) 2_645
H(10) N(3) 3.42(3) 2_745
H(11) O(5) 3.59(3) 2_745
H(11) O(7) 2.84(3) 2_745
H(11) N(3) 3.43(3) 2_745
H(11) C(5) 3.50(3) 3_766
H(11) H(6) 3.34(5) 2_745
H(12) O(7) 3.18(3) 3_765
H(12) O(13) 3.07(3) 3_665
H(12) N(5) 3.41(3) 3_665
H(12) H(17) 2.91(5) 3_665
H(12) H(20) 3.34(5) 4_554
H(12) H(26) 2.836 3_665
H(13) O(11) 3.18(2) 3_665
H(13) O(13) 2.61(3) 3_665
H(13) N(5) 3.08(3) 3_665
H(13) C(4) 3.10(3) 2_645
H(13) C(5) 3.18(3) 2_645
H(13) C(20) 3.57(3) 4_554
H(13) H(2) 2.84(4) 2_645
H(13) H(3) 3.00(4) 2_645
H(13) H(17) 3.01(5) 3_665
H(13) H(20) 2.65(5) 4_554
H(14) C(3) 3.48(3) 2_645
H(14) C(4) 3.23(2) 2_645
H(14) C(5) 3.48(2) 2_645
H(14) C(24) 2.98(3) 2_645
H(14) H(2) 3.42(3) 2_645
H(14) H(20) 3.41(5) 4_554
H(14) H(28) 3.139 2_645
H(14) H(29) 2.621 2_645
H(14) H(30) 2.622 2_645
H(15) O(5) 3.55(3) 2_745
H(15) O(7) 3.52(2) 2_745
H(15) O(13) 3.45(3) 2_645
H(15) C(24) 3.28(3) 2_645
H(15) H(28) 3.234 2_645
H(15) H(29) 2.466 2_645
H(16) O(6) 3.41(3) 3_765
H(16) C(4) 3.37(3) 4_564
H(16) H(2) 2.41(4) 4_564
H(17) C(14) 2.98(3) 3_665
H(17) C(15) 3.03(3) 3_665
H(17) C(23) 3.25(3) 3_665
H(17) H(2) 3.09(5) 4_564
H(17) H(12) 2.91(5) 3_665
H(17) H(13) 3.01(5) 3_665
H(17) H(25) 2.841 3_665
H(17) H(26) 2.872 3_665
H(17) H(27) 3.376 3_665
H(18) O(6) 2.72(4) 3_765
H(18) O(7) 2.47(3) 3_765
H(18) N(3) 2.91(4) 3_765
H(18) C(23) 3.31(3) 3_665
H(18) H(25) 3.306 3_665
H(18) H(26) 2.781 3_665
H(18) H(27) 3.123 3_665
H(19) O(8) 2.80(3) 3_766
H(19) C(24) 3.13(4) 3_666
H(19) H(28) 2.591 3_666
H(19) H(30) 2.888 3_666
H(20) O(13) 3.31(3) 2_645
H(20) C(14) 3.17(3) 4_555
H(20) C(15) 2.72(3) 4_555
H(20) C(16) 3.21(4) 4_555
H(20) H(12) 3.34(5) 4_555
H(20) H(13) 2.65(5) 4_555
H(20) H(14) 3.41(5) 4_555
H(20) H(30) 3.586 3_666
H(21) O(3) 3.45(3) 3_766
H(21) O(8) 3.55(3) 3_766
H(21) C(1) 3.29(3) 3_766
H(21) C(2) 3.04(3) 3_766
H(21) C(3) 3.28(3) 3_766
H(21) H(7) 3.42(4) 3_766
H(22) C(7) 3.40(4) 3_666
H(22) C(21) 3.24(3) 3_666
H(22) H(4) 2.98(4) 3_666
H(22) H(8) 3.44(4) 3_666
H(22) H(22) 2.52(4) 3_666
H(22) H(24) 3.03(5) 3_666
H(22) H(30) 3.356 3_666
H(23) O(10) 3.12(2) 1_455
H(23) O(13) 2.89(3) 2_645
H(23) H(3) 3.36(5) 3_666
H(23) H(4) 3.22(4) 3_666
H(24) O(10) 2.79(3) 1_455
H(24) H(22) 3.03(5) 3_666
H(25) O(10) 3.598 1_455
H(25) C(19) 3.465 3_665
H(25) H(17) 2.841 3_665
H(25) H(18) 3.306 3_665
H(26) O(7) 2.712 1_455
H(26) N(3) 3.128 1_455
H(26) C(19) 3.284 3_665
H(26) H(12) 2.836 3_665
H(26) H(17) 2.872 3_665
H(26) H(18) 2.781 3_665
H(27) O(5) 3.126 1_455
H(27) O(6) 3.017 1_455
H(27) O(7) 2.984 1_455
H(27) O(8) 3.138 1_455
H(27) O(9) 2.753 1_455
H(27) O(10) 2.852 1_455
H(27) N(3) 2.777 1_455
H(27) N(4) 2.637 1_455
H(27) H(17) 3.376 3_665
H(27) H(18) 3.123 3_665
H(28) O(5) 2.803 1_455
H(28) O(8) 2.795 1_455
H(28) O(10) 3.453 1_455
H(28) N(3) 3.375 1_455
H(28) N(4) 3.235 1_455
H(28) C(20) 3.507 3_666
H(28) H(14) 3.139 2_655
H(28) H(15) 3.234 2_655
H(28) H(19) 2.591 3_666
H(29) O(5) 3.450 1_455
H(29) O(7) 3.495 1_455
H(29) C(16) 3.358 2_655
H(29) C(18) 3.329 2_655
H(29) H(14) 2.621 2_655
H(29) H(15) 2.466 2_655
H(30) C(16) 3.364 2_655
H(30) H(14) 2.622 2_655
H(30) H(19) 2.888 3_666
H(30) H(20) 3.586 3_666
H(30) H(22) 3.356 3_666
Er(1) V(1) 3.4767(16) .

loop_
_geom_torsion_atom_site_label_1
_geom_torsion_atom_site_label_2
_geom_torsion_atom_site_label_3
_geom_torsion_atom_site_label_4
_geom_torsion
O(1) Er(1) O(2) V(1) -16.59(6)
O(1) Er(1) O(2) C(12) 145.3(2)
O(2) Er(1) O(1) V(1) 16.58(6)
O(2) Er(1) O(1) C(1) -155.46(19)
O(1) Er(1) O(3) C(2) -5.64(14)
O(1) Er(1) O(3) C(8) -177.8(2)
O(3) Er(1) O(1) V(1) 178.34(9)
O(3) Er(1) O(1) C(1) 6.29(16)
O(1) Er(1) O(4) C(13) -16.28(19)
O(1) Er(1) O(4) C(19) 154.0(2)
O(4) Er(1) O(1) V(1) 42.87(9)
O(4) Er(1) O(1) C(1) -129.18(17)
O(1) Er(1) O(5) N(3) 170.45(13)
O(5) Er(1) O(1) V(1) -140.69(7)
O(5) Er(1) O(1) C(1) 47.27(19)
O(1) Er(1) O(6) N(3) -42.2(3)
O(6) Er(1) O(1) V(1) -105.2(2)
O(6) Er(1) O(1) C(1) 82.8(3)
O(1) Er(1) O(8) N(4) 122.43(18)
O(8) Er(1) O(1) V(1) -85.65(8)
O(8) Er(1) O(1) C(1) 102.31(18)
O(1) Er(1) O(9) N(4) -49.54(18)
O(9) Er(1) O(1) V(1) -44.31(8)
O(9) Er(1) O(1) C(1) 143.65(17)
O(1) Er(1) O(11) N(5) -32.34(15)
O(11) Er(1) O(1) V(1) 130.22(7)
O(11) Er(1) O(1) C(1) -41.82(19)
O(1) Er(1) O(12) N(5) 141.83(15)
O(12) Er(1) O(1) V(1) 100.48(8)
O(12) Er(1) O(1) C(1) -71.56(17)
O(2) Er(1) O(3) C(2) 14.53(18)
O(2) Er(1) O(3) C(8) -157.64(18)
O(3) Er(1) O(2) V(1) -36.50(10)
O(3) Er(1) O(2) C(12) 125.37(19)
O(2) Er(1) O(4) C(13) 10.27(16)
O(2) Er(1) O(4) C(19) -179.5(2)
O(4) Er(1) O(2) V(1) -172.07(10)
O(4) Er(1) O(2) C(12) -10.20(19)
O(2) Er(1) O(5) N(3) 80.5(2)
O(5) Er(1) O(2) V(1) 83.6(2)
O(5) Er(1) O(2) C(12) -114.6(2)
O(2) Er(1) O(6) N(3) -157.04(13)
O(6) Er(1) O(2) V(1) 149.09(7)
O(6) Er(1) O(2) C(12) -49.0(2)
O(2) Er(1) O(8) N(4) 60.33(18)
O(8) Er(1) O(2) V(1) 50.96(9)
O(8) Er(1) O(2) C(12) -147.2(2)
O(2) Er(1) O(9) N(4) -106.28(18)
O(9) Er(1) O(2) V(1) 99.12(8)
O(9) Er(1) O(2) C(12) -99.0(2)
O(2) Er(1) O(11) N(5) 42.63(16)
O(11) Er(1) O(2) V(1) -123.46(7)
O(11) Er(1) O(2) C(12) 38.4(2)
O(2) Er(1) O(12) N(5) -151.08(15)
O(12) Er(1) O(2) V(1) -93.02(8)
O(12) Er(1) O(2) C(12) 68.9(2)
O(3) Er(1) O(4) C(13) -103.31(18)
O(3) Er(1) O(4) C(19) 66.9(2)
O(4) Er(1) O(3) C(2) 104.50(17)
O(4) Er(1) O(3) C(8) -67.7(2)
O(3) Er(1) O(5) N(3) -150.05(16)
O(5) Er(1) O(3) C(2) -146.29(17)
O(5) Er(1) O(3) C(8) 41.54(19)
O(3) Er(1) O(6) N(3) 27.93(16)
O(6) Er(1) O(3) C(2) -170.59(15)
O(6) Er(1) O(3) C(8) 17.2(2)
O(3) Er(1) O(8) N(4) -174.84(18)
O(8) Er(1) O(3) C(2) -75.93(16)
O(8) Er(1) O(3) C(8) 111.9(2)
O(3) Er(1) O(9) N(4) 14.9(2)
O(9) Er(1) O(3) C(2) -85.38(19)
O(9) Er(1) O(3) C(8) 102.5(2)
O(3) Er(1) O(11) N(5) -77.10(14)
O(11) Er(1) O(3) C(2) 129.39(17)
O(11) Er(1) O(3) C(8) -42.78(19)
O(3) Er(1) O(12) N(5) 75.05(14)
O(12) Er(1) O(3) C(2) 73.53(16)
O(12) Er(1) O(3) C(8) -98.6(2)
O(4) Er(1) O(5) N(3) -12.98(17)
O(5) Er(1) O(4) C(13) 167.35(16)
O(5) Er(1) O(4) C(19) -22.4(2)
O(4) Er(1) O(6) N(3) 166.11(16)
O(6) Er(1) O(4) C(13) 155.71(18)
O(6) Er(1) O(4) C(19) -34.1(2)
O(4) Er(1) O(8) N(4) 4.8(2)
O(8) Er(1) O(4) C(13) 77.27(19)
O(8) Er(1) O(4) C(19) -112.5(2)
O(4) Er(1) O(9) N(4) -171.39(18)
O(9) Er(1) O(4) C(13) 83.39(17)
O(9) Er(1) O(4) C(19) -106.4(2)
O(4) Er(1) O(11) N(5) 86.96(14)
O(11) Er(1) O(4) C(13) -127.72(18)
O(11) Er(1) O(4) C(19) 42.5(2)
O(4) Er(1) O(12) N(5) -85.43(14)
O(12) Er(1) O(4) C(13) -72.89(17)
O(12) Er(1) O(4) C(19) 97.3(2)
O(5) Er(1) O(6) N(3) -0.96(13)
O(6) Er(1) O(5) N(3) 0.96(13)
O(5) Er(1) O(8) N(4) -108.16(18)
O(8) Er(1) O(5) N(3) 115.27(16)
O(5) Er(1) O(9) N(4) 68.35(17)
O(9) Er(1) O(5) N(3) 65.80(15)
O(5) Er(1) O(11) N(5) -146.72(15)
O(11) Er(1) O(5) N(3) -76.03(15)
O(5) Er(1) O(12) N(5) 30.35(16)
O(12) Er(1) O(5) N(3) -103.52(15)
O(6) Er(1) O(8) N(4) -62.32(18)
O(8) Er(1) O(6) N(3) -60.71(15)
O(6) Er(1) O(9) N(4) 117.25(18)
O(9) Er(1) O(6) N(3) -106.86(15)
O(6) Er(1) O(11) N(5) 159.96(15)
O(11) Er(1) O(6) N(3) 87.06(15)
O(6) Er(1) O(12) N(5) -31.07(16)
O(12) Er(1) O(6) N(3) 109.23(15)
O(8) Er(1) O(9) N(4) 2.86(16)
O(9) Er(1) O(8) N(4) -2.87(16)
O(8) Er(1) O(11) N(5) -127.31(16)
O(11) Er(1) O(8) N(4) -128.29(18)
O(8) Er(1) O(12) N(5) 132.20(15)
O(12) Er(1) O(8) N(4) 132.15(17)
O(9) Er(1) O(11) N(5) 139.36(14)
O(11) Er(1) O(9) N(4) 138.10(16)
O(9) Er(1) O(12) N(5) -130.38(16)
O(12) Er(1) O(9) N(4) -127.69(17)
O(11) Er(1) O(12) N(5) -4.20(13)
O(12) Er(1) O(11) N(5) 4.18(13)
O(1) V(1) O(2) Er(1) 18.37(7)
O(1) V(1) O(2) C(12) -143.2(2)
O(2) V(1) O(1) Er(1) -18.20(7)
O(2) V(1) O(1) C(1) 153.50(19)
O(1) V(1) O(14) C(22) 31.3(5)
O(14) V(1) O(1) Er(1) -98.51(7)
O(14) V(1) O(1) C(1) 73.20(18)
O(15) V(1) O(1) Er(1) 82.49(10)
O(15) V(1) O(1) C(1) -105.80(19)
O(1) V(1) N(1) C(7) 8.3(2)
O(1) V(1) N(1) C(9) -165.09(17)
N(1) V(1) O(1) Er(1) 179.68(7)
N(1) V(1) O(1) C(1) -8.61(19)
O(1) V(1) N(2) C(11) -134.9(2)
O(1) V(1) N(2) C(18) 49.3(4)
N(2) V(1) O(1) Er(1) -82.2(2)
N(2) V(1) O(1) C(1) 89.5(3)
O(2) V(1) O(14) C(22) -49.6(5)
O(14) V(1) O(2) Er(1) 101.16(7)
O(14) V(1) O(2) C(12) -60.37(19)
O(15) V(1) O(2) Er(1) -85.64(9)
O(15) V(1) O(2) C(12) 112.8(2)
O(2) V(1) N(1) C(7) -52.4(3)
O(2) V(1) N(1) C(9) 134.2(2)
N(1) V(1) O(2) Er(1) 80.8(2)
N(1) V(1) O(2) C(12) -80.7(3)
O(2) V(1) N(2) C(11) 162.9(2)
O(2) V(1) N(2) C(18) -12.9(2)
N(2) V(1) O(2) Er(1) 179.70(8)
N(2) V(1) O(2) C(12) 18.2(2)
O(14) V(1) N(1) C(7) -72.5(2)
O(14) V(1) N(1) C(9) 114.09(18)
N(1) V(1) O(14) C(22) 123.4(5)
O(14) V(1) N(2) C(11) -118.5(2)
O(14) V(1) N(2) C(18) 65.6(2)
N(2) V(1) O(14) C(22) -142.8(5)
O(15) V(1) N(1) C(7) 114.3(2)
O(15) V(1) N(1) C(9) -59.03(19)
O(15) V(1) N(2) C(11) 59.8(2)
O(15) V(1) N(2) C(18) -116.0(2)
N(1) V(1) N(2) C(11) -37.1(2)
N(1) V(1) N(2) C(18) 147.1(2)
N(2) V(1) N(1) C(7) -151.1(2)
N(2) V(1) N(1) C(9) 35.57(18)
Er(1) O(1) C(1) C(2) -6.4(2)
Er(1) O(1) C(1) C(6) 174.88(16)
V(1) O(1) C(1) C(2) -176.52(15)
V(1) O(1) C(1) C(6) 4.7(3)
Er(1) O(2) C(12) C(13) 9.2(3)
Er(1) O(2) C(12) C(17) -170.8(2)
V(1) O(2) C(12) C(13) 167.27(18)
V(1) O(2) C(12) C(17) -12.7(3)
Er(1) O(3) C(2) C(1) 4.9(2)
Er(1) O(3) C(2) C(3) -175.98(19)
C(8) O(3) C(2) C(1) 178.0(2)
C(8) O(3) C(2) C(3) -2.9(3)
Er(1) O(4) C(13) C(12) -10.0(2)
Er(1) O(4) C(13) C(14) 168.5(2)
C(19) O(4) C(13) C(12) 178.7(2)
C(19) O(4) C(13) C(14) -2.7(3)
Er(1) O(5) N(3) O(6) -1.6(2)
Er(1) O(5) N(3) O(7) 179.2(2)
Er(1) O(6) N(3) O(5) 1.6(2)
Er(1) O(6) N(3) O(7) -179.2(2)
Er(1) O(8) N(4) O(9) 4.9(2)
Er(1) O(8) N(4) O(10) -175.7(2)
Er(1) O(9) N(4) O(8) -4.7(2)
Er(1) O(9) N(4) O(10) 175.8(2)
Er(1) O(11) N(5) O(12) -7.0(2)
Er(1) O(11) N(5) O(13) 172.5(2)
Er(1) O(12) N(5) O(11) 7.1(2)
Er(1) O(12) N(5) O(13) -172.5(2)
V(1) O(14) C(22) C(23) 90.4(6)
V(1) O(14) C(22) C(24) -87.4(6)
V(1) N(1) C(7) C(6) -4.5(3)
V(1) N(1) C(9) C(10) -53.3(3)
C(7) N(1) C(9) C(10) 132.8(2)
C(9) N(1) C(7) C(6) 169.0(2)
V(1) N(2) C(11) C(10) 56.8(2)
V(1) N(2) C(18) C(17) 2.2(4)
C(11) N(2) C(18) C(17) -173.7(2)
C(18) N(2) C(11) C(10) -127.1(2)
O(1) C(1) C(2) O(3) 0.4(3)
O(1) C(1) C(2) C(3) -178.7(2)
O(1) C(1) C(6) C(5) 178.6(2)
O(1) C(1) C(6) C(7) 2.9(3)
C(2) C(1) C(6) C(5) -0.1(2)
C(2) C(1) C(6) C(7) -175.8(2)
C(6) C(1) C(2) O(3) 179.2(2)
C(6) C(1) C(2) C(3) 0.1(2)
O(3) C(2) C(3) C(4) -178.5(2)
C(1) C(2) C(3) C(4) 0.5(3)
C(2) C(3) C(4) C(5) -1.0(4)
C(3) C(4) C(5) C(6) 1.0(4)
C(4) C(5) C(6) C(1) -0.4(3)
C(4) C(5) C(6) C(7) 175.6(2)
C(1) C(6) C(7) N(1) -2.8(4)
C(5) C(6) C(7) N(1) -178.6(2)
N(1) C(9) C(10) C(11) 63.9(3)
N(1) C(9) C(10) C(20) 179.3(2)
N(1) C(9) C(10) C(21) -61.2(3)
C(9) C(10) C(11) N(2) -65.9(2)
C(20) C(10) C(11) N(2) 178.6(2)
C(21) C(10) C(11) N(2) 59.4(3)
O(2) C(12) C(13) O(4) 1.3(3)
O(2) C(12) C(13) C(14) -177.3(2)
O(2) C(12) C(17) C(16) 176.4(2)
O(2) C(12) C(17) C(18) -4.5(4)
C(13) C(12) C(17) C(16) -3.6(4)
C(13) C(12) C(17) C(18) 175.5(2)
C(17) C(12) C(13) O(4) -178.7(2)
C(17) C(12) C(13) C(14) 2.7(4)
O(4) C(13) C(14) C(15) -178.4(2)
C(12) C(13) C(14) C(15) 0.0(3)
C(13) C(14) C(15) C(16) -1.9(4)
C(14) C(15) C(16) C(17) 1.0(4)
C(15) C(16) C(17) C(12) 1.7(4)
C(15) C(16) C(17) C(18) -177.4(2)
C(12) C(17) C(18) N(2) 10.1(4)
C(16) C(17) C(18) N(2) -170.9(2)
